data_2225661
loop_
_publ_author_name
'Maheta, Jeshal G.'
'Barot, Vijay M.'
'Jotani, Mukesh M.'
'Tiekink, Edward R. T.'

_publ_section_title
;
 (2<i>E</i>)-1-[2-Hydroxy-4-(2-methylpropoxy)phenyl]-3-(4-methylphenyl)prop-2-en-1-one
;
_journal_coeditor_code PK2236
_journal_issue 4
_journal_name_full 'Acta Crystallographica Section E'
_journal_page_first o942
_journal_page_last o943
_journal_paper_doi 10.1107/S1600536810010809
_journal_volume 66
_journal_year 2010
_chemical_formula_iupac 'C20 H22 O3'
_chemical_formula_moiety 'C20 H22 O3'
_chemical_formula_sum 'C20 H22 O3'
_chemical_formula_weight 310.38
_chemical_name_systematic
;
(2<i>E</i>)-1-[2-Hydroxy-4-(2-methylpropoxy)phenyl]-3-(4-
methylphenyl)prop-2-en-1-one
;
_space_group_IT_number 2
_symmetry_cell_setting triclinic
_symmetry_space_group_name_Hall '-P 1'
_symmetry_space_group_name_H-M 'P -1'
_atom_sites_solution_hydrogens geom
_atom_sites_solution_primary direct
_atom_sites_solution_secondary difmap
_audit_creation_method SHELXL-97
_cell_angle_alpha 74.740(2)
_cell_angle_beta 78.857(2)
_cell_angle_gamma 74.103(2)
_cell_formula_units_Z 2
_cell_length_a 6.7795(8)
_cell_length_b 9.8830(12)
_cell_length_c 13.9064(17)
_cell_measurement_reflns_used 3222
_cell_measurement_temperature 293(2)
_cell_measurement_theta_max 24.2
_cell_measurement_theta_min 2.8
_cell_volume 857.12(18)
_computing_cell_refinement 'APEX2 and SAINT (Bruker, 2004)'
_computing_data_collection 'APEX2 (Bruker, 2004)'
_computing_data_reduction 'SAINT and XPREP (Bruker, 2004)'
_computing_molecular_graphics 'ORTEP-3 (Farrugia, 1997) and DIAMOND (Brandenburg, 2006)'
_computing_publication_material 'publCIF (Westrip, 2010)'
_computing_structure_refinement 'SHELXL97 (Sheldrick, 2008)'
_computing_structure_solution 'SHELXS97 (Sheldrick, 2008)'
_diffrn_ambient_temperature 293(2)
_diffrn_measured_fraction_theta_full 0.992
_diffrn_measured_fraction_theta_max 0.992
_diffrn_measurement_device_type 'Bruker SMART APEX CCD diffractometer'
_diffrn_measurement_method '\w and \f scans'
_diffrn_radiation_monochromator graphite
_diffrn_radiation_source 'fine-focus sealed tube'
_diffrn_radiation_type MoK\a
_diffrn_radiation_wavelength 0.71073
_diffrn_reflns_av_R_equivalents 0.019
_diffrn_reflns_av_sigmaI/netI 0.025
_diffrn_reflns_limit_h_max 8
_diffrn_reflns_limit_h_min -8
_diffrn_reflns_limit_k_max 12
_diffrn_reflns_limit_k_min -12
_diffrn_reflns_limit_l_max 17
_diffrn_reflns_limit_l_min -17
_diffrn_reflns_number 9290
_diffrn_reflns_theta_full 26.5
_diffrn_reflns_theta_max 26.5
_diffrn_reflns_theta_min 2.2
_diffrn_standards_number 0
_exptl_absorpt_coefficient_mu 0.080
_exptl_absorpt_correction_T_max 0.991
_exptl_absorpt_correction_T_min 0.932
_exptl_absorpt_correction_type multi-scan
_exptl_absorpt_process_details '(SADABS; Sheldrick, 1996)'
_exptl_crystal_colour colourless
_exptl_crystal_density_diffrn 1.203
_exptl_crystal_density_method 'not measured'
_exptl_crystal_description block
_exptl_crystal_F_000 332
_exptl_crystal_size_max 0.30
_exptl_crystal_size_mid 0.20
_exptl_crystal_size_min 0.20
_refine_diff_density_max 0.16
_refine_diff_density_min -0.21
_refine_ls_extinction_method none
_refine_ls_goodness_of_fit_ref 1.03
_refine_ls_hydrogen_treatment constr
_refine_ls_matrix_type full
_refine_ls_number_parameters 212
_refine_ls_number_reflns 3530
_refine_ls_number_restraints 0
_refine_ls_restrained_S_all 1.03
_refine_ls_R_factor_all 0.072
_refine_ls_R_factor_gt 0.049
_refine_ls_shift/su_max 0.001
_refine_ls_shift/su_max_lt 0.001
_refine_ls_shift/su_mean 0.000
_refine_ls_structure_factor_coef Fsqd
_refine_ls_weighting_details 'calc w=1/[\s^2^(Fo^2^)+(0.067P)^2^+0.1242P] where P=(Fo^2^+2Fc^2^)/3'
_refine_ls_weighting_scheme calc
_refine_ls_wR_factor_gt 0.126
_refine_ls_wR_factor_ref 0.142
_reflns_number_gt 2452
_reflns_number_total 3530
_reflns_threshold_expression I>2\s(I)
_cod_data_source_file pk2236.cif
_cod_data_source_block I
_cod_database_code 2225661
_cod_database_fobs_code 2225661

loop_
_symmetry_equiv_pos_as_xyz
'x, y, z'
'-x, -y, -z'

loop_
_atom_site_type_symbol
_atom_site_label
_atom_site_fract_x
_atom_site_fract_y
_atom_site_fract_z
_atom_site_U_iso_or_equiv
_atom_site_adp_type
_atom_site_calc_flag
_atom_site_refinement_flags
_atom_site_occupancy
_atom_site_disorder_assembly
_atom_site_disorder_group
O O1 0.36395(17) 0.23227(14) 0.54491(10) 0.0693(4) Uani d . 1 . .
O O2 0.10785(17) 0.36469(16) 0.66378(11) 0.0787(4) Uani d . 1 . .
H H2o 0.1506 0.3135 0.6228 0.118 Uiso calc R 1 . .
O O3 0.34346(17) 0.64303(13) 0.82850(9) 0.0630(3) Uani d . 1 . .
C C1 1.4896(3) -0.0477(2) 0.18171(15) 0.0735(5) Uani d . 1 . .
H H1A 1.4928 -0.1427 0.1753 0.110 Uiso calc R 1 . .
H H1B 1.6102 -0.0506 0.2094 0.110 Uiso calc R 1 . .
H H1C 1.4874 0.0170 0.1167 0.110 Uiso calc R 1 . .
C C2 1.2985(2) 0.00433(18) 0.25032(12) 0.0541(4) Uani d . 1 . .
C C3 1.2904(2) 0.10836(18) 0.30244(13) 0.0571(4) Uani d . 1 . .
H H3 1.4053 0.1463 0.2947 0.069 Uiso calc R 1 . .
C C4 1.1166(2) 0.15668(17) 0.36524(12) 0.0531(4) Uani d . 1 . .
H H4 1.1164 0.2257 0.3997 0.064 Uiso calc R 1 . .
C C5 0.9411(2) 0.10332(16) 0.37782(11) 0.0460(4) Uani d . 1 . .
C C6 0.9496(2) -0.00067(17) 0.32580(12) 0.0529(4) Uani d . 1 . .
H H6 0.8345 -0.0381 0.3329 0.063 Uiso calc R 1 . .
C C7 1.1248(3) -0.04960(18) 0.26386(12) 0.0565(4) Uani d . 1 . .
H H7 1.1264 -0.1202 0.2306 0.068 Uiso calc R 1 . .
C C8 0.7507(2) 0.15052(17) 0.44205(11) 0.0500(4) Uani d . 1 . .
H H8 0.6440 0.1072 0.4439 0.060 Uiso calc R 1 . .
C C9 0.7096(2) 0.24698(16) 0.49809(11) 0.0487(4) Uani d . 1 . .
H H9 0.8116 0.2920 0.5008 0.058 Uiso calc R 1 . .
C C10 0.5048(2) 0.28363(17) 0.55592(12) 0.0489(4) Uani d . 1 . .
C C11 0.4634(2) 0.37884(16) 0.62556(11) 0.0443(4) Uani d . 1 . .
C C12 0.6143(2) 0.43552(16) 0.64662(12) 0.0482(4) Uani d . 1 . .
H H12 0.7483 0.4135 0.6138 0.058 Uiso calc R 1 . .
C C13 0.5715(2) 0.52170(18) 0.71343(12) 0.0527(4) Uani d . 1 . .
H H13 0.6752 0.5579 0.7255 0.063 Uiso calc R 1 . .
C C14 0.3717(2) 0.55579(16) 0.76392(11) 0.0486(4) Uani d . 1 . .
C C15 0.2186(2) 0.50210(17) 0.74614(12) 0.0519(4) Uani d . 1 . .
H H15 0.0856 0.5244 0.7799 0.062 Uiso calc R 1 . .
C C16 0.2630(2) 0.41471(17) 0.67776(12) 0.0500(4) Uani d . 1 . .
C C17 0.1455(3) 0.6734(2) 0.88789(13) 0.0624(5) Uani d . 1 . .
H H17A 0.1109 0.5839 0.9265 0.075 Uiso calc R 1 . .
H H17B 0.0400 0.7242 0.8444 0.075 Uiso calc R 1 . .
C C18 0.1529(3) 0.7644(2) 0.95744(15) 0.0725(5) Uani d . 1 . .
H H18 0.1876 0.8539 0.9162 0.087 Uiso calc R 1 . .
C C19 0.3163(5) 0.6912(4) 1.0255(2) 0.1396(12) Uani d . 1 . .
H H19A 0.2890 0.6010 1.0647 0.209 Uiso calc R 1 . .
H H19B 0.3149 0.7519 1.0694 0.209 Uiso calc R 1 . .
H H19C 0.4495 0.6738 0.9858 0.209 Uiso calc R 1 . .
C C20 -0.0607(4) 0.8042(3) 1.01622(17) 0.0974(8) Uani d . 1 . .
H H20A -0.1597 0.8542 0.9702 0.146 Uiso calc R 1 . .
H H20B -0.0579 0.8656 1.0590 0.146 Uiso calc R 1 . .
H H20C -0.0992 0.7181 1.0565 0.146 Uiso calc R 1 . .

loop_
_atom_site_aniso_label
_atom_site_aniso_U_11
_atom_site_aniso_U_22
_atom_site_aniso_U_33
_atom_site_aniso_U_12
_atom_site_aniso_U_13
_atom_site_aniso_U_23
O1 0.0475(7) 0.0922(9) 0.0841(9) -0.0267(6) -0.0001(6) -0.0423(7)
O2 0.0374(6) 0.1094(11) 0.1091(11) -0.0264(7) 0.0034(6) -0.0578(9)
O3 0.0544(7) 0.0737(8) 0.0670(7) -0.0152(6) 0.0014(6) -0.0326(6)
C1 0.0640(11) 0.0825(13) 0.0680(12) -0.0107(10) 0.0067(9) -0.0247(10)
C2 0.0514(9) 0.0575(10) 0.0483(9) -0.0080(7) -0.0034(7) -0.0101(8)
C3 0.0478(9) 0.0617(10) 0.0646(10) -0.0188(8) -0.0031(8) -0.0156(9)
C4 0.0525(9) 0.0551(9) 0.0568(9) -0.0144(7) -0.0067(7) -0.0196(8)
C5 0.0472(8) 0.0487(8) 0.0423(8) -0.0109(7) -0.0079(6) -0.0091(7)
C6 0.0521(9) 0.0585(9) 0.0540(9) -0.0195(8) -0.0066(7) -0.0162(8)
C7 0.0646(10) 0.0572(10) 0.0521(9) -0.0135(8) -0.0055(8) -0.0219(8)
C8 0.0453(8) 0.0576(9) 0.0493(9) -0.0149(7) -0.0076(7) -0.0115(8)
C9 0.0428(8) 0.0539(9) 0.0498(9) -0.0121(7) -0.0051(7) -0.0121(7)
C10 0.0419(8) 0.0538(9) 0.0511(9) -0.0117(7) -0.0081(7) -0.0102(7)
C11 0.0347(7) 0.0486(8) 0.0473(8) -0.0080(6) -0.0061(6) -0.0082(7)
C12 0.0323(7) 0.0557(9) 0.0553(9) -0.0094(6) -0.0020(6) -0.0138(7)
C13 0.0403(8) 0.0615(10) 0.0616(10) -0.0154(7) -0.0066(7) -0.0193(8)
C14 0.0466(8) 0.0492(9) 0.0471(8) -0.0079(7) -0.0043(7) -0.0109(7)
C15 0.0366(8) 0.0591(10) 0.0563(9) -0.0092(7) 0.0022(7) -0.0148(8)
C16 0.0347(8) 0.0574(9) 0.0587(9) -0.0123(7) -0.0051(7) -0.0136(8)
C17 0.0605(10) 0.0658(11) 0.0568(10) -0.0118(9) 0.0061(8) -0.0198(9)
C18 0.0815(13) 0.0665(12) 0.0679(12) -0.0112(10) 0.0004(10) -0.0262(10)
C19 0.144(3) 0.168(3) 0.119(2) 0.027(2) -0.0586(19) -0.088(2)
C20 0.1058(18) 0.0937(16) 0.0830(15) -0.0119(14) 0.0221(13) -0.0400(13)

loop_
_atom_type_symbol
_atom_type_description
_atom_type_scat_dispersion_real
_atom_type_scat_dispersion_imag
_atom_type_scat_source
C C 0.0033 0.0016 'International Tables Vol C Tables 4.2.6.8 and 6.1.1.4'
H H 0.0000 0.0000 'International Tables Vol C Tables 4.2.6.8 and 6.1.1.4'
O O 0.0106 0.0060 'International Tables Vol C Tables 4.2.6.8 and 6.1.1.4'

loop_
_geom_angle_atom_site_label_1
_geom_angle_atom_site_label_2
_geom_angle_atom_site_label_3
_geom_angle_site_symmetry_1
_geom_angle_site_symmetry_3
_geom_angle
_geom_angle_publ_flag
C16 O2 H2o . . 109.5 ?
C14 O3 C17 . . 118.25(13) ?
C2 C1 H1A . . 109.5 ?
C2 C1 H1B . . 109.5 ?
H1A C1 H1B . . 109.5 ?
C2 C1 H1C . . 109.5 ?
H1A C1 H1C . . 109.5 ?
H1B C1 H1C . . 109.5 ?
C7 C2 C3 . . 117.53(15) ?
C7 C2 C1 . . 121.29(16) ?
C3 C2 C1 . . 121.18(16) ?
C4 C3 C2 . . 121.64(15) ?
C4 C3 H3 . . 119.2 ?
C2 C3 H3 . . 119.2 ?
C3 C4 C5 . . 120.67(15) ?
C3 C4 H4 . . 119.7 ?
C5 C4 H4 . . 119.7 ?
C6 C5 C4 . . 117.58(14) ?
C6 C5 C8 . . 118.64(14) ?
C4 C5 C8 . . 123.78(14) ?
C7 C6 C5 . . 121.43(15) ?
C7 C6 H6 . . 119.3 ?
C5 C6 H6 . . 119.3 ?
C6 C7 C2 . . 121.14(15) ?
C6 C7 H7 . . 119.4 ?
C2 C7 H7 . . 119.4 ?
C9 C8 C5 . . 128.63(15) ?
C9 C8 H8 . . 115.7 ?
C5 C8 H8 . . 115.7 ?
C8 C9 C10 . . 120.73(14) ?
C8 C9 H9 . . 119.6 ?
C10 C9 H9 . . 119.6 ?
O1 C10 C11 . . 119.71(14) ?
O1 C10 C9 . . 119.01(14) ?
C11 C10 C9 . . 121.27(13) ?
C12 C11 C16 . . 116.67(14) ?
C12 C11 C10 . . 123.71(13) ?
C16 C11 C10 . . 119.59(13) ?
C13 C12 C11 . . 122.25(14) ?
C13 C12 H12 . . 118.9 ?
C11 C12 H12 . . 118.9 ?
C12 C13 C14 . . 119.92(14) ?
C12 C13 H13 . . 120.0 ?
C14 C13 H13 . . 120.0 ?
O3 C14 C15 . . 124.34(14) ?
O3 C14 C13 . . 115.70(14) ?
C15 C14 C13 . . 119.96(14) ?
C14 C15 C16 . . 119.85(14) ?
C14 C15 H15 . . 120.1 ?
C16 C15 H15 . . 120.1 ?
O2 C16 C15 . . 117.28(13) ?
O2 C16 C11 . . 121.36(14) ?
C15 C16 C11 . . 121.35(14) ?
O3 C17 C18 . . 109.14(15) ?
O3 C17 H17A . . 109.9 ?
C18 C17 H17A . . 109.9 ?
O3 C17 H17B . . 109.9 ?
C18 C17 H17B . . 109.9 ?
H17A C17 H17B . . 108.3 ?
C17 C18 C19 . . 111.91(17) ?
C17 C18 C20 . . 109.22(18) ?
C19 C18 C20 . . 112.0(2) ?
C17 C18 H18 . . 107.8 ?
C19 C18 H18 . . 107.8 ?
C20 C18 H18 . . 107.8 ?
C18 C19 H19A . . 109.5 ?
C18 C19 H19B . . 109.5 ?
H19A C19 H19B . . 109.5 ?
C18 C19 H19C . . 109.5 ?
H19A C19 H19C . . 109.5 ?
H19B C19 H19C . . 109.5 ?
C18 C20 H20A . . 109.5 ?
C18 C20 H20B . . 109.5 ?
H20A C20 H20B . . 109.5 ?
C18 C20 H20C . . 109.5 ?
H20A C20 H20C . . 109.5 ?
H20B C20 H20C . . 109.5 ?

loop_
_geom_bond_atom_site_label_1
_geom_bond_atom_site_label_2
_geom_bond_site_symmetry_2
_geom_bond_distance
_geom_bond_publ_flag
O1 C10 . 1.2474(18) ?
O2 C16 . 1.3429(18) ?
O2 H2o . 0.8200 ?
O3 C14 . 1.3556(19) ?
O3 C17 . 1.4332(19) ?
C1 C2 . 1.506(2) ?
C1 H1A . 0.9600 ?
C1 H1B . 0.9600 ?
C1 H1C . 0.9600 ?
C2 C7 . 1.383(2) ?
C2 C3 . 1.390(2) ?
C3 C4 . 1.376(2) ?
C3 H3 . 0.9300 ?
C4 C5 . 1.393(2) ?
C4 H4 . 0.9300 ?
C5 C6 . 1.388(2) ?
C5 C8 . 1.458(2) ?
C6 C7 . 1.377(2) ?
C6 H6 . 0.9300 ?
C7 H7 . 0.9300 ?
C8 C9 . 1.325(2) ?
C8 H8 . 0.9300 ?
C9 C10 . 1.467(2) ?
C9 H9 . 0.9300 ?
C10 C11 . 1.460(2) ?
C11 C12 . 1.401(2) ?
C11 C16 . 1.410(2) ?
C12 C13 . 1.360(2) ?
C12 H12 . 0.9300 ?
C13 C14 . 1.396(2) ?
C13 H13 . 0.9300 ?
C14 C15 . 1.374(2) ?
C15 C16 . 1.386(2) ?
C15 H15 . 0.9300 ?
C17 C18 . 1.499(3) ?
C17 H17A . 0.9700 ?
C17 H17B . 0.9700 ?
C18 C19 . 1.500(3) ?
C18 C20 . 1.523(3) ?
C18 H18 . 0.9800 ?
C19 H19A . 0.9600 ?
C19 H19B . 0.9600 ?
C19 H19C . 0.9600 ?
C20 H20A . 0.9600 ?
C20 H20B . 0.9600 ?
C20 H20C . 0.9600 ?

loop_
_geom_hbond_atom_site_label_D
_geom_hbond_atom_site_label_H
_geom_hbond_atom_site_label_A
_geom_hbond_site_symmetry_A
_geom_hbond_distance_DH
_geom_hbond_distance_HA
_geom_hbond_distance_DA
_geom_hbond_angle_DHA
O2 H2o O1 1_555 0.82 1.77 2.499(2) 148
C12 H12 O2 1_655 0.93 2.55 3.268(2) 135
C17 H17b Cg 2_666 0.97 2.82 3.705(2) 153

loop_
_geom_torsion_atom_site_label_1
_geom_torsion_atom_site_label_2
_geom_torsion_atom_site_label_3
_geom_torsion_atom_site_label_4
_geom_torsion_site_symmetry_1
_geom_torsion_site_symmetry_2
_geom_torsion_site_symmetry_3
_geom_torsion_site_symmetry_4
_geom_torsion
_geom_torsion_publ_flag
C7 C2 C3 C4 . . . . -0.1(3) ?
C1 C2 C3 C4 . . . . 179.96(15) ?
C2 C3 C4 C5 . . . . -0.7(3) ?
C3 C4 C5 C6 . . . . 0.7(2) ?
C3 C4 C5 C8 . . . . -179.25(14) ?
C4 C5 C6 C7 . . . . 0.0(2) ?
C8 C5 C6 C7 . . . . 179.92(14) ?
C5 C6 C7 C2 . . . . -0.7(2) ?
C3 C2 C7 C6 . . . . 0.7(2) ?
C1 C2 C7 C6 . . . . -179.29(15) ?
C6 C5 C8 C9 . . . . 179.72(15) ?
C4 C5 C8 C9 . . . . -0.3(3) ?
C5 C8 C9 C10 . . . . 178.15(14) ?
C8 C9 C10 O1 . . . . -6.2(2) ?
C8 C9 C10 C11 . . . . 173.89(14) ?
O1 C10 C11 C12 . . . . 176.62(15) ?
C9 C10 C11 C12 . . . . -3.5(2) ?
O1 C10 C11 C16 . . . . -1.6(2) ?
C9 C10 C11 C16 . . . . 178.27(13) ?
C16 C11 C12 C13 . . . . -0.4(2) ?
C10 C11 C12 C13 . . . . -178.68(14) ?
C11 C12 C13 C14 . . . . 0.3(2) ?
C17 O3 C14 C15 . . . . 4.8(2) ?
C17 O3 C14 C13 . . . . -175.59(14) ?
C12 C13 C14 O3 . . . . -179.59(13) ?
C12 C13 C14 C15 . . . . 0.1(2) ?
O3 C14 C15 C16 . . . . 179.37(14) ?
C13 C14 C15 C16 . . . . -0.3(2) ?
C14 C15 C16 O2 . . . . 179.65(15) ?
C14 C15 C16 C11 . . . . 0.1(2) ?
C12 C11 C16 O2 . . . . -179.30(15) ?
C10 C11 C16 O2 . . . . -0.9(2) ?
C12 C11 C16 C15 . . . . 0.2(2) ?
C10 C11 C16 C15 . . . . 178.55(14) ?
C14 O3 C17 C18 . . . . 176.86(14) ?
O3 C17 C18 C19 . . . . -58.7(2) ?
O3 C17 C18 C20 . . . . 176.68(15) ?

loop_
_cod_related_entry_id
_cod_related_entry_database
_cod_related_entry_code
1 ChemSpider 24744748
